data_7209910
loop_
_publ_author_name
'Sun, Xiao-Li'
'Shen, Bing-Xue'
'Zang, Shuang-Quan'
'Du, Chen-Xia'

_publ_section_title
;
 Effect of lanthanide contraction on crystal structures of Ln(iii)
 coordination polymers with dinuclear SBUs based on
 3-(4-hydroxypyridinium-1-yl) phthalic acid and oxalic acid
;
_journal_issue 29
_journal_name_full CrystEngComm
_journal_page_first 5910
_journal_paper_doi 10.1039/c3ce40236c
_journal_volume 15
_journal_year 2013
_chemical_formula_moiety 'C14 H11 Ce N O9, 3(H2 O)'
_chemical_formula_sum 'C14 H17 Ce N O12'
_chemical_formula_weight 531.41
_chemical_name_systematic
;
?
;
_space_group_IT_number 2
_symmetry_cell_setting triclinic
_symmetry_space_group_name_Hall '-P 1'
_symmetry_space_group_name_H-M 'P -1'
_atom_sites_solution_hydrogens geom
_atom_sites_solution_primary direct
_atom_sites_solution_secondary difmap
_audit_creation_method SHELXL-97
_cell_angle_alpha 112.492(7)
_cell_angle_beta 93.296(7)
_cell_angle_gamma 104.776(6)
_cell_formula_units_Z 2
_cell_length_a 7.7062(6)
_cell_length_b 10.6544(6)
_cell_length_c 12.7524(12)
_cell_measurement_reflns_used 3420
_cell_measurement_temperature 296(2)
_cell_measurement_theta_max 29.0393
_cell_measurement_theta_min 2.9596
_cell_volume 921.20(14)
_computing_cell_refinement 'Bruker FRAMBO'
_computing_data_collection 'Bruker FRAMBO'
_computing_data_reduction 'Bruker SAINT'
_computing_molecular_graphics 'Bruker SHELXTL'
_computing_publication_material 'Bruker SHELXTL'
_computing_structure_refinement 'SHELXL-97 (Sheldrick, 1997)'
_computing_structure_solution 'SHELXS-97 (Sheldrick, 1990)'
_diffrn_ambient_temperature 296(2)
_diffrn_measured_fraction_theta_full 0.998
_diffrn_measured_fraction_theta_max 0.998
_diffrn_measurement_device_type 'multiwire proportional'
_diffrn_measurement_method 'phi and omega scans'
_diffrn_radiation_monochromator graphite
_diffrn_radiation_source 'fine-focus sealed tube'
_diffrn_radiation_type MoK\a
_diffrn_radiation_wavelength 0.71073
_diffrn_reflns_av_R_equivalents 0.0282
_diffrn_reflns_av_sigmaI/netI 0.0436
_diffrn_reflns_limit_h_max 8
_diffrn_reflns_limit_h_min -9
_diffrn_reflns_limit_k_max 12
_diffrn_reflns_limit_k_min -12
_diffrn_reflns_limit_l_max 15
_diffrn_reflns_limit_l_min -13
_diffrn_reflns_number 5652
_diffrn_reflns_theta_full 25.00
_diffrn_reflns_theta_max 25.00
_diffrn_reflns_theta_min 2.97
_exptl_absorpt_coefficient_mu 2.536
_exptl_absorpt_correction_T_max 1.00000
_exptl_absorpt_correction_T_min 0.81664
_exptl_absorpt_correction_type multi-scan
_exptl_absorpt_process_details 'SADABS(Bruker, 2009)'
_exptl_crystal_density_diffrn 1.916
_exptl_crystal_density_method 'not measured'
_exptl_crystal_F_000 524
_exptl_crystal_size_max 0.25
_exptl_crystal_size_mid 0.23
_exptl_crystal_size_min 0.22
_refine_diff_density_max 0.759
_refine_diff_density_min -0.889
_refine_diff_density_rms 0.097
_refine_ls_extinction_method none
_refine_ls_goodness_of_fit_ref 1.059
_refine_ls_hydrogen_treatment constr
_refine_ls_matrix_type full
_refine_ls_number_parameters 262
_refine_ls_number_reflns 3228
_refine_ls_number_restraints 30
_refine_ls_restrained_S_all 1.059
_refine_ls_R_factor_all 0.0290
_refine_ls_R_factor_gt 0.0265
_refine_ls_shift/su_max 0.001
_refine_ls_shift/su_mean 0.000
_refine_ls_structure_factor_coef Fsqd
_refine_ls_weighting_details 'calc w=1/[\s^2^(Fo^2^)+(0.0261P)^2^+0.6198P] where P=(Fo^2^+2Fc^2^)/3'
_refine_ls_weighting_scheme calc
_refine_ls_wR_factor_gt 0.0632
_refine_ls_wR_factor_ref 0.0645
_reflns_number_gt 3024
_reflns_number_total 3228
_reflns_threshold_expression >2sigma(I)
_cod_data_source_file c3ce40236c.txt
_cod_data_source_block 2
_cod_depositor_comments
;
The following automatic conversions were performed:

'_symmetry_cell_setting' value 'Triclinic' changed to 'triclinic'
according to /home/saulius/struct/CIF-dictionaries/cif_core.dic
dictionary named 'cif_core.dic' version 2.4.2 from 2011-04-26.

Automatic conversion script
Id: cif_fix_values 1891 2012-01-12 08:04:46Z andrius 
;
_cod_original_cell_volume 921.20(12)
_cod_original_sg_symbol_H-M P-1
_cod_database_code 7209910

loop_
_symmetry_equiv_pos_as_xyz
'x, y, z'
'-x, -y, -z'

loop_
_atom_site_label
_atom_site_type_symbol
_atom_site_fract_x
_atom_site_fract_y
_atom_site_fract_z
_atom_site_U_iso_or_equiv
_atom_site_adp_type
_atom_site_occupancy
_atom_site_symmetry_multiplicity
_atom_site_calc_flag
_atom_site_refinement_flags
_atom_site_disorder_assembly
_atom_site_disorder_group
Ce1 Ce 1.18510(3) 0.558050(19) 0.159200(17) 0.01822(9) Uani 1 1 d . . .
O1 O 0.9777(4) 0.4347(3) 0.2512(2) 0.0309(7) Uani 1 1 d . . .
O2 O 0.6802(5) 0.3986(3) 0.2350(3) 0.0558(10) Uani 1 1 d . . .
O3 O 0.9004(4) 0.3787(2) 0.0142(2) 0.0241(6) Uani 1 1 d . . .
O4 O 0.7329(4) 0.1984(3) -0.1415(2) 0.0358(7) Uani 1 1 d . . .
O5 O 0.6641(4) 0.2819(3) 0.6456(2) 0.0334(7) Uani 1 1 d . . .
O6 O 1.2760(4) 0.3959(3) -0.0223(2) 0.0265(6) Uani 1 1 d . . .
O7 O 1.4838(4) 0.3697(3) -0.1370(2) 0.0305(7) Uani 1 1 d . . .
O1W O 1.3291(4) 0.4035(3) 0.2224(3) 0.0414(8) Uani 1 1 d . . .
H1WA H 1.2913 0.3943 0.2707 0.062 Uiso 1 1 d R . .
H1WB H 1.4336 0.3881 0.2124 0.062 Uiso 1 1 d R . .
O2W O 0.9547(4) 0.6973(3) 0.2268(3) 0.0450(8) Uani 1 1 d . . .
H2WA H 0.8951 0.6952 0.2680 0.068 Uiso 1 1 d R . .
H2WB H 0.8969 0.6739 0.1723 0.068 Uiso 1 1 d R . .
O3W O 0.2882(7) 1.3155(6) 0.6162(4) 0.1111(19) Uani 1 1 d U . .
H3WA H 0.3576 1.2809 0.6003 0.167 Uiso 1 1 d R . .
H3WB H 0.3318 1.3797 0.6670 0.167 Uiso 1 1 d R . .
O4W O 0.3222(14) 1.4184(15) 0.4555(11) 0.100(3) Uani 0.562(7) 1 d PGU A 1
H4WA H 0.4095 1.4210 0.4376 0.150 Uiso 0.562(7) 1 d PG A 1
H4WB H 0.3121 1.4022 0.5051 0.150 Uiso 0.562(7) 1 d PG A 1
N1 N 0.7314(5) 0.1470(3) 0.3093(3) 0.0258(7) Uani 1 1 d . . .
C1 C 0.8148(5) 0.3572(4) 0.2142(3) 0.0246(9) Uani 1 1 d . . .
C2 C 0.8086(5) 0.2469(4) -0.0390(3) 0.0209(8) Uani 1 1 d . . .
C3 C 0.7859(5) 0.2007(4) 0.1406(3) 0.0191(8) Uani 1 1 d . . .
C4 C 0.7865(5) 0.1509(4) 0.0220(3) 0.0213(8) Uani 1 1 d . . .
C5 C 0.7584(6) 0.0060(4) -0.0423(4) 0.0328(10) Uani 1 1 d . . .
H5 H 0.7583 -0.0273 -0.1212 0.039 Uiso 1 1 calc R . .
C6 C 0.7308(7) -0.0884(4) 0.0081(4) 0.0422(12) Uani 1 1 d . . .
H6 H 0.7168 -0.1841 -0.0358 0.051 Uiso 1 1 calc R . .
C7 C 0.7239(7) -0.0412(4) 0.1242(4) 0.0364(11) Uani 1 1 d . . .
H7 H 0.7023 -0.1053 0.1585 0.044 Uiso 1 1 calc R . .
C8 C 0.7494(5) 0.1018(4) 0.1893(3) 0.0245(9) Uani 1 1 d . . .
C9 C 0.8505(6) 0.2953(4) 0.5060(4) 0.0332(10) Uani 1 1 d . . .
H9 H 0.9467 0.3658 0.5617 0.040 Uiso 1 1 calc R . .
C10 C 0.8686(6) 0.2490(4) 0.3937(4) 0.0295(9) Uani 1 1 d . . .
H10 H 0.9774 0.2877 0.3739 0.035 Uiso 1 1 calc R . .
C11 C 0.5758(6) 0.0885(4) 0.3387(4) 0.0325(10) Uani 1 1 d . . .
H11 H 0.4829 0.0171 0.2811 0.039 Uiso 1 1 calc R . .
C12 C 0.5510(6) 0.1305(4) 0.4496(4) 0.0335(10) Uani 1 1 d . . .
H12 H 0.4417 0.0875 0.4665 0.040 Uiso 1 1 calc R . .
C13 C 0.6879(5) 0.2388(4) 0.5405(3) 0.0259(9) Uani 1 1 d . . .
C14 C 1.4308(5) 0.4321(4) -0.0460(3) 0.0219(8) Uani 1 1 d . . .
O5W O 0.0943(18) 1.0125(9) 0.3447(12) 0.177(5) Uani 0.603(12) 1 d PGU B 1
H5WA H 0.0500 0.9994 0.2774 0.265 Uiso 0.603(12) 1 d PG B 1
H5WB H 0.1048 0.9347 0.3440 0.265 Uiso 0.603(12) 1 d PG B 1
O4X O 0.2957(16) 1.3007(12) 0.3872(12) 0.100(3) Uani 0.438(7) 1 d PGU A 2
H4XA H 0.2432 1.2129 0.3457 0.150 Uiso 0.438(7) 1 d PG A 2
H4XB H 0.2272 1.3140 0.4225 0.150 Uiso 0.438(7) 1 d PG A 2
O5X O 0.028(3) 0.9849(10) 0.4256(15) 0.177(5) Uani 0.397(12) 1 d PGU B 2
H5XA H 0.1195 1.0160 0.3988 0.265 Uiso 0.397(12) 1 d PG B 2
H5XB H -0.0546 0.9062 0.4083 0.265 Uiso 0.397(12) 1 d PG B 2

loop_
_atom_site_aniso_label
_atom_site_aniso_U_11
_atom_site_aniso_U_22
_atom_site_aniso_U_33
_atom_site_aniso_U_23
_atom_site_aniso_U_13
_atom_site_aniso_U_12
Ce1 0.02150(13) 0.01803(13) 0.01262(13) 0.00570(9) 0.00317(9) 0.00273(8)
O1 0.0371(17) 0.0256(14) 0.0187(15) 0.0085(12) 0.0010(12) -0.0076(12)
O2 0.047(2) 0.0441(19) 0.068(3) 0.0057(18) 0.0159(19) 0.0266(16)
O3 0.0291(15) 0.0200(13) 0.0189(14) 0.0091(11) 0.0013(11) -0.0008(11)
O4 0.0527(19) 0.0243(14) 0.0205(16) 0.0092(12) -0.0069(14) -0.0020(13)
O5 0.0410(17) 0.0366(16) 0.0159(15) 0.0074(12) 0.0056(13) 0.0059(13)
O6 0.0250(15) 0.0268(14) 0.0245(15) 0.0078(12) 0.0096(12) 0.0053(11)
O7 0.0265(15) 0.0309(15) 0.0234(16) 0.0014(12) 0.0078(12) 0.0055(12)
O1W 0.048(2) 0.0492(18) 0.044(2) 0.0271(16) 0.0186(16) 0.0266(16)
O2W 0.0366(18) 0.067(2) 0.0312(19) 0.0144(16) 0.0069(15) 0.0234(16)
O3W 0.068(3) 0.197(6) 0.072(3) 0.051(4) 0.011(3) 0.052(3)
O4W 0.090(5) 0.133(7) 0.105(7) 0.077(6) 0.022(5) 0.035(6)
N1 0.036(2) 0.0202(16) 0.0155(17) 0.0074(13) 0.0015(15) -0.0010(14)
C1 0.032(2) 0.0201(19) 0.019(2) 0.0070(16) 0.0055(17) 0.0053(17)
C2 0.024(2) 0.0213(19) 0.017(2) 0.0075(16) 0.0055(16) 0.0055(15)
C3 0.0201(19) 0.0178(18) 0.0164(19) 0.0063(15) 0.0016(15) 0.0024(14)
C4 0.026(2) 0.0185(18) 0.017(2) 0.0067(16) 0.0027(16) 0.0040(15)
C5 0.055(3) 0.021(2) 0.019(2) 0.0054(17) 0.009(2) 0.0097(19)
C6 0.080(4) 0.018(2) 0.026(2) 0.0050(18) 0.007(2) 0.015(2)
C7 0.063(3) 0.021(2) 0.026(2) 0.0113(18) 0.007(2) 0.0094(19)
C8 0.032(2) 0.0204(19) 0.018(2) 0.0074(16) 0.0022(17) 0.0036(16)
C9 0.034(2) 0.032(2) 0.022(2) 0.0057(18) -0.0011(18) 0.0002(18)
C10 0.027(2) 0.029(2) 0.024(2) 0.0112(18) -0.0002(18) -0.0037(17)
C11 0.035(2) 0.026(2) 0.022(2) 0.0075(18) -0.0019(18) -0.0083(17)
C12 0.034(2) 0.034(2) 0.025(2) 0.0132(19) 0.0061(19) -0.0036(18)
C13 0.034(2) 0.026(2) 0.016(2) 0.0080(16) 0.0020(17) 0.0074(17)
C14 0.024(2) 0.0182(18) 0.023(2) 0.0078(16) 0.0043(18) 0.0070(15)
O5W 0.171(10) 0.144(7) 0.187(11) 0.037(7) 0.018(9) 0.053(7)
O4X 0.090(5) 0.133(7) 0.105(7) 0.077(6) 0.022(5) 0.035(6)
O5X 0.171(10) 0.144(7) 0.187(11) 0.037(7) 0.018(9) 0.053(7)

loop_
_atom_type_symbol
_atom_type_description
_atom_type_scat_dispersion_real
_atom_type_scat_dispersion_imag
_atom_type_scat_source
C C 0.0033 0.0016 'International Tables Vol C Tables 4.2.6.8 and 6.1.1.4'
H H 0.0000 0.0000 'International Tables Vol C Tables 4.2.6.8 and 6.1.1.4'
Ce Ce -0.2486 2.6331 'International Tables Vol C Tables 4.2.6.8 and 6.1.1.4'
N N 0.0061 0.0033 'International Tables Vol C Tables 4.2.6.8 and 6.1.1.4'
O O 0.0106 0.0060 'International Tables Vol C Tables 4.2.6.8 and 6.1.1.4'

loop_
_geom_angle_atom_site_label_1
_geom_angle_atom_site_label_2
_geom_angle_atom_site_label_3
_geom_angle
_geom_angle_site_symmetry_1
_geom_angle_site_symmetry_3
O5 Ce1 O1 84.74(9) 2_766 .
O5 Ce1 O7 77.38(9) 2_766 2_865
O1 Ce1 O7 142.78(10) . 2_865
O5 Ce1 O1W 77.57(10) 2_766 .
O1 Ce1 O1W 69.44(10) . .
O7 Ce1 O1W 74.92(10) 2_865 .
O5 Ce1 O3 150.91(9) 2_766 .
O1 Ce1 O3 69.04(9) . .
O7 Ce1 O3 131.40(8) 2_865 .
O1W Ce1 O3 103.45(9) . .
O5 Ce1 O6 136.12(9) 2_766 .
O1 Ce1 O6 115.31(8) . .
O7 Ce1 O6 63.08(8) 2_865 .
O1W Ce1 O6 74.56(10) . .
O3 Ce1 O6 69.66(8) . .
O5 Ce1 O2W 79.21(10) 2_766 .
O1 Ce1 O2W 72.68(10) . .
O7 Ce1 O2W 133.49(9) 2_865 .
O1W Ce1 O2W 136.88(11) . .
O3 Ce1 O2W 81.03(9) . .
O6 Ce1 O2W 142.45(9) . .
O5 Ce1 O4 79.47(9) 2_766 2_765
O1 Ce1 O4 138.18(10) . 2_765
O7 Ce1 O4 70.10(10) 2_865 2_765
O1W Ce1 O4 141.45(10) . 2_765
O3 Ce1 O4 111.57(8) . 2_765
O6 Ce1 O4 102.62(9) . 2_765
O2W Ce1 O4 66.45(10) . 2_765
O5 Ce1 O3 128.61(8) 2_766 2_765
O1 Ce1 O3 127.65(9) . 2_765
O7 Ce1 O3 88.35(9) 2_865 2_765
O1W Ce1 O3 145.43(9) . 2_765
O3 Ce1 O3 65.48(9) . 2_765
O6 Ce1 O3 70.89(8) . 2_765
O2W Ce1 O3 75.92(9) . 2_765
O4 Ce1 O3 49.42(8) 2_765 2_765
O5 Ce1 C2 103.78(10) 2_766 2_765
O1 Ce1 C2 139.40(10) . 2_765
O7 Ce1 C2 77.15(10) 2_865 2_765
O1W Ce1 C2 151.00(10) . 2_765
O3 Ce1 C2 89.25(9) . 2_765
O6 Ce1 C2 86.02(9) . 2_765
O2W Ce1 C2 70.24(10) . 2_765
O4 Ce1 C2 24.34(9) 2_765 2_765
O3 Ce1 C2 25.12(9) 2_765 2_765
C1 O1 Ce1 129.4(3) . .
C2 O3 Ce1 145.6(2) . .
C2 O3 Ce1 93.7(2) . 2_765
Ce1 O3 Ce1 114.52(9) . 2_765
C2 O4 Ce1 96.1(2) . 2_765
C13 O5 Ce1 142.9(3) . 2_766
C14 O6 Ce1 120.8(2) . .
C14 O7 Ce1 121.6(2) . 2_865
Ce1 O1W H1WA 110.1 . .
Ce1 O1W H1WB 129.0 . .
H1WA O1W H1WB 117.0 . .
Ce1 O2W H2WA 129.7 . .
Ce1 O2W H2WB 99.4 . .
H2WA O2W H2WB 106.5 . .
H3WA O3W H3WB 105.3 . .
C11 N1 C10 119.0(3) . .
C11 N1 C8 119.9(3) . .
C10 N1 C8 121.1(3) . .
O2 C1 O1 125.1(4) . .
O2 C1 C3 118.6(4) . .
O1 C1 C3 116.3(3) . .
O4 C2 O3 120.5(3) . .
O4 C2 C4 119.3(3) . .
O3 C2 C4 120.2(3) . .
O4 C2 Ce1 59.53(19) . 2_765
O3 C2 Ce1 61.14(18) . 2_765
C4 C2 Ce1 174.3(3) . 2_765
C8 C3 C4 118.3(3) . .
C8 C3 C1 120.3(3) . .
C4 C3 C1 121.3(3) . .
C5 C4 C3 119.3(3) . .
C5 C4 C2 118.6(3) . .
C3 C4 C2 122.0(3) . .
C6 C5 C4 121.4(4) . .
C6 C5 H5 119.3 . .
C4 C5 H5 119.3 . .
C5 C6 C7 119.8(4) . .
C5 C6 H6 120.1 . .
C7 C6 H6 120.1 . .
C6 C7 C8 119.7(4) . .
C6 C7 H7 120.2 . .
C8 C7 H7 120.2 . .
C7 C8 C3 121.4(4) . .
C7 C8 N1 118.5(3) . .
C3 C8 N1 120.1(3) . .
C10 C9 C13 121.3(4) . .
C10 C9 H9 119.3 . .
C13 C9 H9 119.3 . .
C9 C10 N1 121.5(4) . .
C9 C10 H10 119.3 . .
N1 C10 H10 119.3 . .
N1 C11 C12 121.9(4) . .
N1 C11 H11 119.1 . .
C12 C11 H11 119.1 . .
C11 C12 C13 121.3(4) . .
C11 C12 H12 119.3 . .
C13 C12 H12 119.3 . .
O5 C13 C12 121.8(4) . .
O5 C13 C9 123.2(4) . .
C12 C13 C9 115.0(4) . .
O7 C14 O6 126.4(3) . .
O7 C14 C14 117.0(4) . 2_865
O6 C14 C14 116.6(4) . 2_865
H4XA O4X H4XB 97.9 . .
H5XA O5X H5XB 137.2 . .

loop_
_geom_bond_atom_site_label_1
_geom_bond_atom_site_label_2
_geom_bond_distance
_geom_bond_site_symmetry_2
Ce1 O5 2.421(3) 2_766
Ce1 O1 2.445(3) .
Ce1 O7 2.536(3) 2_865
Ce1 O1W 2.537(3) .
Ce1 O3 2.564(3) .
Ce1 O6 2.565(3) .
Ce1 O2W 2.577(3) .
Ce1 O4 2.610(3) 2_765
Ce1 O3 2.642(3) 2_765
Ce1 C2 3.010(4) 2_765
O1 C1 1.259(5) .
O2 C1 1.231(5) .
O3 C2 1.281(4) .
O3 Ce1 2.642(3) 2_765
O4 C2 1.248(5) .
O4 Ce1 2.610(3) 2_765
O5 C13 1.281(5) .
O5 Ce1 2.421(3) 2_766
O6 C14 1.249(4) .
O7 C14 1.248(4) .
O7 Ce1 2.536(3) 2_865
O1W H1WA 0.7252 .
O1W H1WB 0.8689 .
O2W H2WA 0.7199 .
O2W H2WB 0.7200 .
O3W H3WA 0.7199 .
O3W H3WB 0.7200 .
O4W H4WA 0.7200 .
O4W H4WB 0.7200 .
O4W H4XB 1.0685 .
N1 C11 1.349(5) .
N1 C10 1.358(5) .
N1 C8 1.444(5) .
C1 C3 1.517(5) .
C2 C4 1.489(5) .
C2 Ce1 3.010(4) 2_765
C3 C8 1.395(5) .
C3 C4 1.398(5) .
C4 C5 1.394(5) .
C5 C6 1.368(6) .
C5 H5 0.9300 .
C6 C7 1.378(6) .
C6 H6 0.9300 .
C7 C8 1.383(5) .
C7 H7 0.9300 .
C9 C10 1.353(6) .
C9 C13 1.417(6) .
C9 H9 0.9300 .
C10 H10 0.9300 .
C11 C12 1.352(6) .
C11 H11 0.9300 .
C12 C13 1.415(5) .
C12 H12 0.9300 .
C14 C14 1.542(7) 2_865
O5W H5WA 0.8500 .
O5W H5WB 0.8499 .
O5W H5XA 0.6892 .
O4X H4WA 1.2479 .
O4X H4WB 1.4529 .
O4X H4XA 0.8501 .
O4X H4XB 0.7201 .
O5X H5WB 1.2370 .
O5X H5XA 0.8499 .
O5X H5XB 0.8521 .

loop_
_geom_torsion_atom_site_label_1
_geom_torsion_atom_site_label_2
_geom_torsion_atom_site_label_3
_geom_torsion_atom_site_label_4
_geom_torsion
_geom_torsion_site_symmetry_1
_geom_torsion_site_symmetry_4
O5 Ce1 O1 C1 154.8(3) 2_766 .
O7 Ce1 O1 C1 -144.1(3) 2_865 .
O1W Ce1 O1 C1 -126.5(3) . .
O3 Ce1 O1 C1 -12.3(3) . .
O6 Ce1 O1 C1 -66.0(3) . .
O2W Ce1 O1 C1 74.5(3) . .
O4 Ce1 O1 C1 87.0(3) 2_765 .
O3 Ce1 O1 C1 18.7(4) 2_765 .
C2 Ce1 O1 C1 49.7(4) 2_765 .
O5 Ce1 O3 C2 -91.3(4) 2_766 .
O1 Ce1 O3 C2 -64.2(4) . .
O7 Ce1 O3 C2 78.8(4) 2_865 .
O1W Ce1 O3 C2 -2.8(4) . .
O6 Ce1 O3 C2 64.8(4) . .
O2W Ce1 O3 C2 -139.0(4) . .
O4 Ce1 O3 C2 160.8(4) 2_765 .
O3 Ce1 O3 C2 142.4(5) 2_765 .
C2 Ce1 O3 C2 150.9(4) 2_765 .
O5 Ce1 O3 Ce1 126.21(16) 2_766 2_765
O1 Ce1 O3 Ce1 153.33(13) . 2_765
O7 Ce1 O3 Ce1 -63.62(15) 2_865 2_765
O1W Ce1 O3 Ce1 -145.24(11) . 2_765
O6 Ce1 O3 Ce1 -77.60(11) . 2_765
O2W Ce1 O3 Ce1 78.54(12) . 2_765
O4 Ce1 O3 Ce1 18.36(13) 2_765 2_765
O3 Ce1 O3 Ce1 0.0 2_765 2_765
C2 Ce1 O3 Ce1 8.43(11) 2_765 2_765
O5 Ce1 O6 C14 -36.3(3) 2_766 .
O1 Ce1 O6 C14 -146.5(3) . .
O7 Ce1 O6 C14 -8.1(3) 2_865 .
O1W Ce1 O6 C14 -88.7(3) . .
O3 Ce1 O6 C14 160.2(3) . .
O2W Ce1 O6 C14 119.2(3) . .
O4 Ce1 O6 C14 51.6(3) 2_765 .
O3 Ce1 O6 C14 90.1(3) 2_765 .
C2 Ce1 O6 C14 69.5(3) 2_765 .
Ce1 O1 C1 O2 -94.7(5) . .
Ce1 O1 C1 C3 86.7(4) . .
Ce1 O4 C2 O3 -4.7(4) 2_765 .
Ce1 O4 C2 C4 173.5(3) 2_765 .
Ce1 O3 C2 O4 -141.6(3) . .
Ce1 O3 C2 O4 4.6(4) 2_765 .
Ce1 O3 C2 C4 40.2(6) . .
Ce1 O3 C2 C4 -173.6(3) 2_765 .
Ce1 O3 C2 Ce1 -146.2(4) . 2_765
O2 C1 C3 C8 -80.9(5) . .
O1 C1 C3 C8 97.7(4) . .
O2 C1 C3 C4 96.0(5) . .
O1 C1 C3 C4 -85.3(5) . .
C8 C3 C4 C5 -2.6(6) . .
C1 C3 C4 C5 -179.6(4) . .
C8 C3 C4 C2 174.8(4) . .
C1 C3 C4 C2 -2.3(6) . .
O4 C2 C4 C5 28.7(6) . .
O3 C2 C4 C5 -153.0(4) . .
O4 C2 C4 C3 -148.7(4) . .
O3 C2 C4 C3 29.6(5) . .
C3 C4 C5 C6 -0.2(7) . .
C2 C4 C5 C6 -177.7(4) . .
C4 C5 C6 C7 2.4(8) . .
C5 C6 C7 C8 -1.6(8) . .
C6 C7 C8 C3 -1.3(7) . .
C6 C7 C8 N1 176.6(4) . .
C4 C3 C8 C7 3.4(6) . .
C1 C3 C8 C7 -179.5(4) . .
C4 C3 C8 N1 -174.5(3) . .
C1 C3 C8 N1 2.5(6) . .
C11 N1 C8 C7 -56.4(5) . .
C10 N1 C8 C7 124.2(4) . .
C11 N1 C8 C3 121.6(4) . .
C10 N1 C8 C3 -57.8(5) . .
C13 C9 C10 N1 0.5(7) . .
C11 N1 C10 C9 -1.8(6) . .
C8 N1 C10 C9 177.7(4) . .
C10 N1 C11 C12 1.5(6) . .
C8 N1 C11 C12 -178.0(4) . .
N1 C11 C12 C13 0.1(7) . .
Ce1 O5 C13 C12 176.9(3) 2_766 .
Ce1 O5 C13 C9 -3.6(7) 2_766 .
C11 C12 C13 O5 178.2(4) . .
C11 C12 C13 C9 -1.3(6) . .
C10 C9 C13 O5 -178.5(4) . .
C10 C9 C13 C12 1.0(6) . .
Ce1 O7 C14 O6 -172.2(3) 2_865 .
Ce1 O7 C14 C14 8.2(5) 2_865 2_865
Ce1 O6 C14 O7 -172.1(3) . .
Ce1 O6 C14 C14 7.5(5) . 2_865
